data_9015226
loop_
_publ_author_name
'Galuskin, E. V.'
'Lazic, B.'
'Armbruster, T.'
'Galuskina, I. O.'
'Pertsev, N. N.'
'Gazeev, V. M.'
'Wlodyka, R.'
'Dulski, M.'
'Dzierzanowski, P.'
'Zadov, A. E.'
'Dubrovinsky, L. S.'

_publ_section_title
;
 Edgrewite Ca9(SiO4)4F2-hydroxyledgrewite Ca9(SiO4)4(OH)2, a new series
 of calcium humite-group minerals from altered xenoliths in the ignimbrite
 of Upper Chegem caldera, Northern Caucasus, Kabardino-Balkaria, Russia
;
_journal_name_full 'American Mineralogist'
_journal_page_first 1998
_journal_page_last 2006
_journal_paper_doi 10.2138/am.2012.4161
_journal_volume 97
_journal_year 2012
_chemical_compound_source 'Upper Chegem caldera, Northern Caucasus, Kabardino-Balkaria, Russia'
_chemical_formula_sum 'Ca9 F0.96 O17.04 Si4'
_chemical_name_mineral Edgrewite
_space_group_IT_number 14
_symmetry_space_group_name_Hall '-P 2xab'
_symmetry_space_group_name_H-M 'P 21/b 1 1'
_cell_angle_alpha 100.598
_cell_angle_beta 90
_cell_angle_gamma 90
_cell_length_a 5.0687
_cell_length_b 11.3579
_cell_length_c 15.4004
_cell_formula_units_Z 2
_cell_volume 871.474
_database_code_amcsd 0019557
_exptl_crystal_density_diffrn 2.911
_cod_original_formula_sum 'Ca9 Si4 O17.04 F.96'
_cod_database_code 9015226

loop_
_space_group_symop_operation_xyz
x,y,z
1/2-x,1/2+y,z
1/2+x,1/2-y,-z
-x,-y,-z

loop_
_atom_site_aniso_label
_atom_site_aniso_U_11
_atom_site_aniso_U_22
_atom_site_aniso_U_33
_atom_site_aniso_U_12
_atom_site_aniso_U_13
_atom_site_aniso_U_23
Ca1 0.00440 0.00980 0.00750 0.00020 -0.00100 0.00390
Ca2 0.00458 0.00820 0.00785 0.00077 0.00088 0.00066
Ca3 0.00553 0.00596 0.00842 0.00040 -0.00017 0.00282
Ca4 0.00513 0.00561 0.00779 -0.00014 -0.00006 0.00211
Ca5 0.00614 0.00750 0.00770 0.00003 -0.00082 0.00270
Si1 0.00170 0.00530 0.00640 -0.00007 -0.00003 0.00240
Si2 0.00230 0.00520 0.00700 0.00021 0.00012 0.00260
O1 0.00320 0.00920 0.01010 -0.00020 -0.00050 0.00270
O2 0.00540 0.00470 0.00920 -0.00030 0.00040 0.00350
O3 0.00590 0.00820 0.00780 -0.00070 0.00040 0.00380
O4 0.00540 0.00900 0.00770 0.00020 0.00010 0.00160
O5 0.00440 0.00770 0.01130 0.00000 -0.00010 0.00410
O6 0.00710 0.00410 0.01000 0.00020 0.00110 0.00310
O7 0.00610 0.00780 0.00870 0.00070 -0.00020 0.00330
O8 0.00590 0.00790 0.00650 0.00010 -0.00020 0.00230

loop_
_atom_site_label
_atom_site_fract_x
_atom_site_fract_y
_atom_site_fract_z
_atom_site_occupancy
_atom_site_U_iso_or_equiv
Ca1 0.50000 0.00000 0.50000 1.00000 0.00692
Ca2 0.49508 0.94666 0.27370 1.00000 0.00698
Ca3 0.00478 0.13653 0.17283 1.00000 0.00645
Ca4 0.50769 0.25407 0.38901 1.00000 0.00606
Ca5 0.49245 0.87168 0.04256 1.00000 0.00696
Si1 0.07123 0.06835 0.38955 1.00000 0.00430
Si2 0.07549 0.17901 0.83411 1.00000 0.00466
O1 0.75110 0.06609 0.38803 1.00000 0.00740
O2 0.29860 0.43501 0.38809 1.00000 0.00620
O3 0.20280 0.11311 0.30359 1.00000 0.00700
O4 0.20170 0.15466 0.47638 1.00000 0.00730
O5 0.25500 0.32030 0.16362 1.00000 0.00750
O6 0.79500 0.95261 0.16185 1.00000 0.00680
O7 0.70410 0.28081 0.25414 1.00000 0.00730
O8 0.70730 0.23059 0.08118 1.00000 0.00670
O9 0.22850 0.04040 0.04450 0.52000 0.00920
F9 0.26190 0.04590 0.05850 0.48000 0.00920

loop_
_cod_related_entry_id
_cod_related_entry_database
_cod_related_entry_code
1 AMCSD 0019557
